data_1010303
loop_
_publ_author_name
'Haegg, G.'

_publ_section_title
;
 Die Kristallstruktur von Caesiumdithionat, Cs~2~S~2~O~6~
;
_journal_coden_ASTM ZPCBAL
_journal_name_full
;
Zeitschrift f\"ur Physikalische Chemie, Abteilung B: Chemie der
Elementarprozesse, Aufbau der Materie
;
_journal_page_first 327
_journal_page_last 342
_journal_volume 18
_journal_year 1932
_chemical_formula_structural 'Cs2 S2 O6'
_chemical_formula_sum 'Cs2 O6 S2'
_chemical_name_systematic 'Caesium duo-disulfate'
_space_group_IT_number 190
_symmetry_cell_setting hexagonal
_symmetry_Int_Tables_number 190
_symmetry_space_group_name_Hall 'P -6c -2c'
_symmetry_space_group_name_H-M 'P -6 2 c'
_cell_angle_alpha 90
_cell_angle_beta 90
_cell_angle_gamma 120
_cell_formula_units_Z 2
_cell_length_a 6.326
_cell_length_b 6.326
_cell_length_c 11.535
_cell_volume 399.8
_database_code_amcsd 0017229
_exptl_crystal_density_diffrn 3.539
_cod_database_code 1010303

loop_
_symmetry_equiv_pos_as_xyz
x,y,z
-y,x-y,z
y-x,-x,z
x,y,1/2-z
-y,x-y,1/2-z
y-x,-x,1/2-z
y,x,1/2+z
x-y,-y,1/2+z
-x,y-x,1/2+z
y,x,-z
x-y,-y,-z
-x,y-x,-z

loop_
_atom_site_label
_atom_site_type_symbol
_atom_site_symmetry_multiplicity
_atom_site_Wyckoff_symbol
_atom_site_fract_x
_atom_site_fract_y
_atom_site_fract_z
_atom_site_occupancy
_atom_site_attached_hydrogens
_atom_site_calc_flag
Cs1 Cs1+ 2 a 0. 0. 0. 1. 0 d
Cs2 Cs1+ 2 c 0.3333 0.6667 0.25 1. 0 d
S1 S5+ 4 f 0.3333 0.6667 0.73 1. 0 d
O1 O2- 12 i 0.44 0.3333 0.125 1. 0 d

loop_
_atom_type_symbol
_atom_type_oxidation_number
Cs1+ 1.000
S5+ 5.000
O2- -2.000

loop_
_cod_related_entry_id
_cod_related_entry_database
_cod_related_entry_code
1 AMCSD 0017229
